data_2201684
loop_
_publ_author_name
'\,Coruh, Ufuk'
'Akdemir, Nesuhi'
'A\~gar, Erbil'
'Kim, Youngme'
'Erd\"onmez, Ahmet'

_publ_section_title
;
 Dimethyl 2,2'-(4,5-dicyano-<i>o</i>-phenylenedithio)diacetate
;
_journal_issue 9
_journal_name_full 'Acta Crystallographica Section E'
_journal_page_first o994
_journal_page_last o996
_journal_paper_doi 10.1107/S1600536802014046
_journal_volume 58
_journal_year 2002
_chemical_formula_moiety 'C14 H12 N2 O4 S2'
_chemical_formula_sum 'C14 H12 N2 O4 S2'
_chemical_formula_weight 336.38
_chemical_name_systematic
;
Dimethyl 2,2'-(4,5-dicyano-o-phenylenedithio)diacetate
;
_space_group_IT_number 14
_symmetry_cell_setting monoclinic
_symmetry_space_group_name_Hall '-P 2ybc'
_symmetry_space_group_name_H-M 'P 1 21/c 1'
_atom_sites_solution_hydrogens geom
_atom_sites_solution_primary direct
_atom_sites_solution_secondary difmap
_cell_angle_alpha 90
_cell_angle_beta 101.200(10)
_cell_angle_gamma 90
_cell_formula_units_Z 4
_cell_length_a 12.12010(10)
_cell_length_b 5.1480(10)
_cell_length_c 24.9440(10)
_cell_measurement_reflns_used 25
_cell_measurement_temperature 293(2)
_cell_measurement_theta_max 12.17
_cell_measurement_theta_min 8.19
_cell_volume 1526.7(3)
_computing_cell_refinement 'CAD-4-PC Software'
_computing_data_collection 'CAD-4-PC Software (Enraf-Nonius, 1992)'
_computing_data_reduction 'XCAD4/PC (Harms, 1997)'
_computing_molecular_graphics 'ORTEP-3 for Windows (Farrugia, 1997)'
_computing_publication_material SHELXL97
_computing_structure_refinement 'SHELXL97 (Sheldrick, 1997)'
_computing_structure_solution 'SHELXS97 (Sheldrick, 1997)'
_diffrn_ambient_temperature 298(2)
_diffrn_measured_fraction_theta_full 0.895
_diffrn_measured_fraction_theta_max 0.896
_diffrn_measurement_device_type 'Enraf-Nonius CAD-4 MACH-3'
_diffrn_measurement_method \w/2\q
_diffrn_radiation_monochromator graphite
_diffrn_radiation_source 'fine-focus sealed tube'
_diffrn_radiation_type MoK\a
_diffrn_radiation_wavelength 0.71073
_diffrn_reflns_av_R_equivalents 0.072
_diffrn_reflns_av_sigmaI/netI 0.063
_diffrn_reflns_limit_h_max 14
_diffrn_reflns_limit_h_min 0
_diffrn_reflns_limit_k_max 6
_diffrn_reflns_limit_k_min 0
_diffrn_reflns_limit_l_max 30
_diffrn_reflns_limit_l_min -30
_diffrn_reflns_number 3152
_diffrn_reflns_theta_full 25.97
_diffrn_reflns_theta_max 25.97
_diffrn_reflns_theta_min 2.14
_diffrn_standards_decay_% negligible
_diffrn_standards_interval_time 60
_diffrn_standards_number 3
_exptl_absorpt_coefficient_mu 0.367
_exptl_absorpt_correction_type none
_exptl_crystal_colour 'dark yellow'
_exptl_crystal_density_diffrn 1.463
_exptl_crystal_density_meas ?
_exptl_crystal_density_method 'not measured'
_exptl_crystal_description plate
_exptl_crystal_F_000 696
_exptl_crystal_size_max 0.45
_exptl_crystal_size_mid 0.25
_exptl_crystal_size_min 0.10
_refine_diff_density_max 0.36
_refine_diff_density_min -0.30
_refine_ls_extinction_method none
_refine_ls_goodness_of_fit_ref 1.028
_refine_ls_hydrogen_treatment constr
_refine_ls_matrix_type full
_refine_ls_number_parameters 201
_refine_ls_number_reflns 3004
_refine_ls_number_restraints 0
_refine_ls_restrained_S_all 1.028
_refine_ls_R_factor_all 0.113
_refine_ls_R_factor_gt 0.046
_refine_ls_shift/su_max 0.001
_refine_ls_shift/su_mean 0.000
_refine_ls_structure_factor_coef Fsqd
_refine_ls_weighting_details 'calc w = 1/[\s^2^(Fo^2^)+(0.0586P)^2^+0.7252P] where P=(Fo^2^+2Fc^2^)/3'
_refine_ls_weighting_scheme calc
_refine_ls_wR_factor_gt 0.108
_refine_ls_wR_factor_ref 0.134
_reflns_number_gt 1853
_reflns_number_total 3004
_reflns_threshold_expression I>2\s(I)
_cod_data_source_file ww6034.cif
_cod_data_source_block I
_cod_depositor_comments
;
The following automatic conversions were performed:

'_exptl_crystal_density_meas' value 'not measured' was changed to '?'
- the value is perceived as not measured.

Automatic conversion script
Id: cif_fix_values 3008 2015-01-20 13:52:24Z robertas 
;
_cod_original_cell_volume 1526.8(3)
_cod_original_sg_symbol_H-M 'P 21/c'
_cod_database_code 2201684

loop_
_symmetry_equiv_pos_as_xyz
'x, y, z'
'-x, y+1/2, -z+1/2'
'-x, -y, -z'
'x, -y-1/2, z-1/2'

loop_
_atom_site_label
_atom_site_fract_x
_atom_site_fract_y
_atom_site_fract_z
_atom_site_U_iso_or_equiv
_atom_site_adp_type
_atom_site_calc_flag
_atom_site_refinement_flags
_atom_site_occupancy
_atom_site_disorder_assembly
_atom_site_disorder_group
_atom_site_type_symbol
C1 0.1049(4) -0.1140(11) 0.4411(2) 0.0919(16) Uani d . 1 . . C
H1A 0.0501 -0.1232 0.4077 0.110 Uiso calc R 1 . . H
H1B 0.0692 -0.0566 0.4701 0.110 Uiso calc R 1 . . H
H1C 0.1372 -0.2828 0.4497 0.110 Uiso calc R 1 . . H
C2 0.2552(3) 0.0045(7) 0.39930(14) 0.0440(8) Uani d . 1 . . C
C3 0.3418(3) 0.2096(6) 0.39885(16) 0.0504(9) Uani d . 1 . . C
H3A 0.3973 0.1953 0.4325 0.060 Uiso calc R 1 . . H
H3B 0.3056 0.3774 0.3993 0.060 Uiso calc R 1 . . H
C4 0.5310(2) 0.0070(6) 0.36643(13) 0.0361(7) Uani d . 1 . . C
C5 0.5339(2) -0.1749(6) 0.40739(13) 0.0380(7) Uani d . 1 . . C
H5 0.4717 -0.1966 0.4236 0.046 Uiso calc R 1 . . H
C6 0.6286(3) -0.3242(6) 0.42423(12) 0.0364(7) Uani d . 1 . . C
C7 0.7222(2) -0.2908(6) 0.40080(12) 0.0384(7) Uani d . 1 . . C
C8 0.7194(3) -0.1107(6) 0.35969(14) 0.0419(8) Uani d . 1 . . C
H8 0.7828 -0.0872 0.3444 0.050 Uiso calc R 1 . . H
C9 0.6240(3) 0.0357(6) 0.34082(12) 0.0368(7) Uani d . 1 . . C
C10 0.7279(3) 0.1851(7) 0.25537(14) 0.0474(8) Uani d . 1 . . C
H10A 0.7461 0.0022 0.2605 0.057 Uiso calc R 1 . . H
H10B 0.7064 0.2161 0.2164 0.057 Uiso calc R 1 . . H
C11 0.8300(3) 0.3412(7) 0.27745(15) 0.0491(9) Uani d . 1 . . C
C12 1.0224(3) 0.3307(11) 0.3159(2) 0.0859(15) Uani d . 1 . . C
H12A 1.0248 0.4877 0.2954 0.103 Uiso calc R 1 . . H
H12B 1.0846 0.2214 0.3119 0.103 Uiso calc R 1 . . H
H12C 1.0272 0.3726 0.3537 0.103 Uiso calc R 1 . . H
O1 0.1923(2) 0.0672(5) 0.43463(12) 0.0661(8) Uani d . 1 . . O
O2 0.2439(2) -0.1880(5) 0.37181(11) 0.0549(6) Uani d . 1 . . O
O3 0.9185(2) 0.1965(5) 0.29564(12) 0.0670(8) Uani d . 1 . . O
O4 0.8327(2) 0.5714(5) 0.27765(16) 0.0862(10) Uani d . 1 . . O
C13 0.6277(3) -0.5205(7) 0.46509(13) 0.0399(7) Uani d . 1 . . C
N1 0.6244(2) -0.6779(6) 0.49699(12) 0.0536(8) Uani d . 1 . . N
C14 0.8201(3) -0.4488(8) 0.41763(15) 0.0526(9) Uani d . 1 . . C
N2 0.8961(3) -0.5773(8) 0.43011(16) 0.0826(12) Uani d . 1 . . N
S1 0.41428(7) 0.20581(17) 0.34313(4) 0.0490(3) Uani d . 1 . . S
S2 0.61099(7) 0.25862(17) 0.28700(4) 0.0483(3) Uani d . 1 . . S

loop_
_atom_site_aniso_label
_atom_site_aniso_U_11
_atom_site_aniso_U_22
_atom_site_aniso_U_33
_atom_site_aniso_U_12
_atom_site_aniso_U_13
_atom_site_aniso_U_23
C1 0.074(3) 0.101(4) 0.116(4) 0.010(3) 0.054(3) 0.036(3)
C2 0.0426(18) 0.043(2) 0.047(2) 0.0110(16) 0.0105(16) 0.0088(17)
C3 0.0469(18) 0.0352(18) 0.070(2) 0.0097(16) 0.0133(17) -0.0046(18)
C4 0.0366(16) 0.0282(16) 0.0427(18) -0.0003(13) 0.0057(13) -0.0032(14)
C5 0.0380(16) 0.0346(17) 0.0430(18) -0.0024(14) 0.0117(14) 0.0015(14)
C6 0.0407(16) 0.0337(16) 0.0345(16) -0.0015(14) 0.0067(13) -0.0004(13)
C7 0.0409(17) 0.0365(17) 0.0393(17) 0.0006(14) 0.0112(14) 0.0018(15)
C8 0.0382(17) 0.0406(18) 0.049(2) -0.0004(15) 0.0131(15) 0.0032(15)
C9 0.0441(17) 0.0298(16) 0.0363(17) -0.0069(14) 0.0072(14) -0.0009(13)
C10 0.067(2) 0.0364(18) 0.0420(19) -0.0035(17) 0.0182(16) 0.0056(15)
C11 0.063(2) 0.039(2) 0.053(2) 0.0058(17) 0.0290(18) 0.0065(16)
C12 0.055(2) 0.110(4) 0.091(3) -0.002(3) 0.011(2) 0.014(3)
O1 0.0640(16) 0.0649(18) 0.0780(19) 0.0147(14) 0.0351(15) 0.0019(15)
O2 0.0624(15) 0.0408(14) 0.0643(16) -0.0082(12) 0.0189(13) -0.0052(13)
O3 0.0640(17) 0.0589(17) 0.0774(19) 0.0070(14) 0.0120(14) 0.0129(15)
O4 0.0720(19) 0.0381(16) 0.153(3) -0.0023(14) 0.034(2) 0.0005(18)
C13 0.0372(17) 0.0417(19) 0.0414(18) 0.0015(15) 0.0093(14) -0.0004(16)
N1 0.0616(19) 0.0501(18) 0.0516(18) 0.0039(15) 0.0172(15) 0.0125(16)
C14 0.0441(19) 0.059(2) 0.058(2) 0.0098(18) 0.0184(17) 0.0199(19)
N2 0.062(2) 0.097(3) 0.095(3) 0.031(2) 0.031(2) 0.043(2)
S1 0.0425(5) 0.0412(5) 0.0631(6) 0.0051(4) 0.0101(4) 0.0147(4)
S2 0.0507(5) 0.0403(5) 0.0541(5) -0.0001(4) 0.0110(4) 0.0160(4)

loop_
_atom_type_symbol
_atom_type_description
_atom_type_scat_dispersion_real
_atom_type_scat_dispersion_imag
_atom_type_scat_source
C C 0.0033 0.0016 'International Tables Vol C Tables 4.2.6.8 and 6.1.1.4'
N N 0.0061 0.0033 'International Tables Vol C Tables 4.2.6.8 and 6.1.1.4'
O O 0.0106 0.0060 'International Tables Vol C Tables 4.2.6.8 and 6.1.1.4'
S S 0.1246 0.1234 'International Tables Vol C Tables 4.2.6.8 and 6.1.1.4'
H H 0.0000 0.0000 'International Tables Vol C Tables 4.2.6.8 and 6.1.1.4'

loop_
_geom_angle_atom_site_label_1
_geom_angle_atom_site_label_2
_geom_angle_atom_site_label_3
_geom_angle
_geom_angle_publ_flag
O1 C1 H1A 109.5 ?
O1 C1 H1B 109.5 ?
H1A C1 H1B 109.5 ?
O1 C1 H1C 109.5 ?
H1A C1 H1C 109.5 ?
H1B C1 H1C 109.5 ?
O2 C2 O1 124.8(3) ?
O2 C2 C3 125.7(3) ?
O1 C2 C3 109.5(3) ?
C2 C3 S1 117.0(3) ?
C2 C3 H3A 108.1 ?
S1 C3 H3A 108.1 ?
C2 C3 H3B 108.1 ?
S1 C3 H3B 108.1 ?
H3A C3 H3B 107.3 ?
C5 C4 C9 120.0(3) ?
C5 C4 S1 123.0(2) ?
C9 C4 S1 117.0(2) ?
C6 C5 C4 120.3(3) ?
C6 C5 H5 119.9 ?
C4 C5 H5 119.9 ?
C5 C6 C7 120.3(3) ?
C5 C6 C13 119.2(3) ?
C7 C6 C13 120.5(3) ?
C8 C7 C6 119.6(3) ?
C8 C7 C14 120.0(3) ?
C6 C7 C14 120.3(3) ?
C7 C8 C9 121.2(3) ?
C7 C8 H8 119.4 ?
C9 C8 H8 119.4 ?
C8 C9 C4 118.6(3) ?
C8 C9 S2 124.2(2) ?
C4 C9 S2 117.2(2) ?
C11 C10 S2 113.3(2) ?
C11 C10 H10A 108.9 ?
S2 C10 H10A 108.9 ?
C11 C10 H10B 108.9 ?
S2 C10 H10B 108.9 ?
H10A C10 H10B 107.7 ?
O4 C11 O3 123.1(4) ?
O4 C11 C10 124.2(4) ?
O3 C11 C10 112.7(3) ?
O3 C12 H12A 109.5 ?
O3 C12 H12B 109.5 ?
H12A C12 H12B 109.5 ?
O3 C12 H12C 109.5 ?
H12A C12 H12C 109.5 ?
H12B C12 H12C 109.5 ?
C2 O1 C1 116.8(3) ?
C11 O3 C12 116.7(3) ?
N1 C13 C6 178.4(4) ?
N2 C14 C7 178.5(5) ?
C4 S1 C3 103.62(16) yes
C9 S2 C10 103.82(15) yes

loop_
_geom_bond_atom_site_label_1
_geom_bond_atom_site_label_2
_geom_bond_site_symmetry_2
_geom_bond_distance
_geom_bond_publ_flag
C1 O1 . 1.444(5) ?
C1 H1A . 0.9600 ?
C1 H1B . 0.9600 ?
C1 H1C . 0.9600 ?
C2 O2 . 1.197(4) ?
C2 O1 . 1.312(4) ?
C2 C3 . 1.492(5) ?
C3 S1 . 1.782(4) ?
C3 H3A . 0.9700 ?
C3 H3B . 0.9700 ?
C4 C5 . 1.382(4) ?
C4 C9 . 1.407(4) ?
C4 S1 . 1.751(3) ?
C5 C6 . 1.378(4) ?
C5 H5 . 0.9300 ?
C6 C7 . 1.384(4) ?
C6 C13 . 1.437(4) ?
C7 C8 . 1.379(4) ?
C7 C14 . 1.432(5) ?
C8 C9 . 1.384(4) ?
C8 H8 . 0.9300 ?
C9 S2 . 1.751(3) ?
C10 C11 . 1.488(5) ?
C10 S2 . 1.791(3) ?
C10 H10A . 0.9700 ?
C10 H10B . 0.9700 ?
C11 O4 . 1.185(4) ?
C11 O3 . 1.313(4) ?
C12 O3 . 1.440(5) ?
C12 H12A . 0.9600 ?
C12 H12B . 0.9600 ?
C12 H12C . 0.9600 ?
C13 N1 . 1.143(4) yes
C14 N2 . 1.128(4) yes

loop_
_geom_hbond_atom_site_label_D
_geom_hbond_atom_site_label_H
_geom_hbond_atom_site_label_A
_geom_hbond_site_symmetry_A
_geom_hbond_distance_DH
_geom_hbond_distance_HA
_geom_hbond_distance_DA
_geom_hbond_angle_DHA
_geom_hbond_publ_flag
C10 H10B O2 2_655 0.97 2.44 3.32 151 yes
C8 H8 O4 1_545 0.93 2.57 3.14 120 yes
C10 H10A O4 1_545 0.97 2.45 3.41 168 yes
C5 H5 N1 3_646 0.93 2.57 3.42 153 yes
C3 H3B O2 1_565 0.98 2.42 3.34 160 yes

loop_
_geom_torsion_atom_site_label_1
_geom_torsion_atom_site_label_2
_geom_torsion_atom_site_label_3
_geom_torsion_atom_site_label_4
_geom_torsion
_geom_torsion_publ_flag
O2 C2 C3 S1 14.5(5) yes
O1 C2 C3 S1 -165.4(2) ?
C9 C4 C5 C6 1.6(5) ?
S1 C4 C5 C6 -179.5(2) ?
C4 C5 C6 C7 0.9(5) ?
C4 C5 C6 C13 -177.1(3) ?
C5 C6 C7 C8 -1.3(5) ?
C13 C6 C7 C8 176.7(3) ?
C5 C6 C7 C14 -179.0(3) ?
C13 C6 C7 C14 -1.0(5) ?
C6 C7 C8 C9 -0.8(5) ?
C14 C7 C8 C9 176.9(3) ?
C7 C8 C9 C4 3.3(5) ?
C7 C8 C9 S2 -177.3(2) ?
C5 C4 C9 C8 -3.6(4) ?
S1 C4 C9 C8 177.4(2) ?
C5 C4 C9 S2 176.9(2) ?
S1 C4 C9 S2 -2.1(3) ?
S2 C10 C11 O4 -57.3(5) yes
S2 C10 C11 O3 124.4(3) ?
O2 C2 O1 C1 1.3(5) ?
C3 C2 O1 C1 -178.8(3) yes
O4 C11 O3 C12 -0.7(6) ?
C10 C11 O3 C12 177.6(3) yes
C5 C4 S1 C3 22.6(3) ?
C9 C4 S1 C3 -158.4(2) ?
C2 C3 S1 C4 -90.1(3) yes
C8 C9 S2 C10 13.8(3) ?
C4 C9 S2 C10 -166.7(2) ?
C11 C10 S2 C9 -92.1(3) yes

loop_
_cod_related_entry_id
_cod_related_entry_database
_cod_related_entry_code
1 ChemSpider 21132183
